data_2235565
loop_
_publ_author_name
'Finze, Maik'
'Reiss, Guido J.'

_publ_section_title
;
 Ammonium 4,4-difluoro-1,3,2-dithiazetin-2-ide 1,1,3,3-tetraoxide
;
_journal_coeditor_code PK2414
_journal_issue 7
_journal_name_full 'Acta Crystallographica Section E'
_journal_page_first o1992
_journal_page_last o1993
_journal_paper_doi 10.1107/S1600536812024221
_journal_volume 68
_journal_year 2012
_chemical_formula_iupac 'N H4 +, C F2 N O4 S2 -'
_chemical_formula_moiety 'H4 N +, C F2 N O4 S2 -'
_chemical_formula_sum 'C H4 F2 N2 O4 S2'
_chemical_formula_weight 210.18
_chemical_name_systematic
;
Ammonium 4,4-difluoro-1,3,2-dithiazetin-2-ide 1,1,3,3-tetraoxide
;
_space_group_IT_number 33
_symmetry_cell_setting orthorhombic
_symmetry_space_group_name_Hall 'P 2c -2n'
_symmetry_space_group_name_H-M 'P n a 21'
_atom_sites_solution_hydrogens difmap
_atom_sites_solution_primary direct
_atom_sites_solution_secondary difmap
_audit_creation_method SHELXL-97
_cell_angle_alpha 90.00
_cell_angle_beta 90.00
_cell_angle_gamma 90.00
_cell_formula_units_Z 8
_cell_length_a 11.28642(13)
_cell_length_b 10.98496(14)
_cell_length_c 10.58826(12)
_cell_measurement_reflns_used 21999
_cell_measurement_temperature 100.0(10)
_cell_measurement_theta_max 33.59
_cell_measurement_theta_min 3.22
_cell_volume 1312.74(3)
_computing_cell_refinement 'CrysAlis PRO (Oxford Diffraction, 2009)'
_computing_data_collection 'CrysAlis PRO (Oxford Diffraction, 2009)'
_computing_data_reduction 'CrysAlis PRO (Oxford Diffraction, 2009)'
_computing_molecular_graphics 'DIAMOND (Brandenburg, 2011)'
_computing_publication_material 'publCIF (Westrip, 2010)'
_computing_structure_refinement 'SHELXL97 (Sheldrick, 2008)'
_computing_structure_solution 'SHELXS97 (Sheldrick, 2008)'
_diffrn_ambient_temperature 100.0(10)
_diffrn_detector_area_resol_mean 16.2711
_diffrn_measured_fraction_theta_full 0.999
_diffrn_measured_fraction_theta_max 0.999
_diffrn_measurement_device_type 'Oxford Diffraction Xcalibur Eos'
_diffrn_measurement_method '\w scans'
_diffrn_radiation_monochromator graphite
_diffrn_radiation_source 'fine-focus sealed tube'
_diffrn_radiation_type MoK\a
_diffrn_radiation_wavelength 0.71073
_diffrn_reflns_av_R_equivalents 0.0284
_diffrn_reflns_av_sigmaI/netI 0.0168
_diffrn_reflns_limit_h_max 15
_diffrn_reflns_limit_h_min -15
_diffrn_reflns_limit_k_max 15
_diffrn_reflns_limit_k_min -15
_diffrn_reflns_limit_l_max 14
_diffrn_reflns_limit_l_min -14
_diffrn_reflns_number 25817
_diffrn_reflns_theta_full 30.00
_diffrn_reflns_theta_max 30.00
_diffrn_reflns_theta_min 3.22
_diffrn_standards_number 0
_exptl_absorpt_coefficient_mu 0.823
_exptl_absorpt_correction_T_max 1.000
_exptl_absorpt_correction_T_min 0.922
_exptl_absorpt_correction_type multi-scan
_exptl_absorpt_process_details
;
(CrysAlis PRO; Oxford Diffraction, 2009)
;
_exptl_crystal_colour colourless
_exptl_crystal_density_diffrn 2.127
_exptl_crystal_density_method 'not measured'
_exptl_crystal_description block
_exptl_crystal_F_000 848
_exptl_crystal_size_max 0.30
_exptl_crystal_size_mid 0.25
_exptl_crystal_size_min 0.20
_refine_diff_density_max 0.421
_refine_diff_density_min -0.232
_refine_ls_abs_structure_details 'Flack (1983), 1816 Friedel pairs'
_refine_ls_abs_structure_Flack 0.27(4)
_refine_ls_extinction_method none
_refine_ls_goodness_of_fit_ref 1.001
_refine_ls_hydrogen_treatment refall
_refine_ls_matrix_type full
_refine_ls_number_parameters 227
_refine_ls_number_reflns 3823
_refine_ls_number_restraints 9
_refine_ls_restrained_S_all 1.000
_refine_ls_R_factor_all 0.0194
_refine_ls_R_factor_gt 0.0189
_refine_ls_shift/su_max 0.001
_refine_ls_shift/su_mean 0.000
_refine_ls_structure_factor_coef Fsqd
_refine_ls_weighting_details 'calc w=1/[\s^2^(Fo^2^)+(0.027P)^2^+0.6P] where P=(Fo^2^+2Fc^2^)/3'
_refine_ls_weighting_scheme calc
_refine_ls_wR_factor_gt 0.0482
_refine_ls_wR_factor_ref 0.0485
_reflns_number_gt 3778
_reflns_number_total 3823
_reflns_threshold_expression I>2\s(I)
_cod_data_source_file pk2414.cif
_cod_data_source_block I
_cod_database_code 2235565
_cod_database_fobs_code 2235565

loop_
_symmetry_equiv_pos_as_xyz
'x, y, z'
'-x, -y, z+1/2'
'-x+1/2, y+1/2, z+1/2'
'x+1/2, -y+1/2, z'

loop_
_atom_site_type_symbol
_atom_site_label
_atom_site_fract_x
_atom_site_fract_y
_atom_site_fract_z
_atom_site_U_iso_or_equiv
_atom_site_adp_type
_atom_site_calc_flag
_atom_site_refinement_flags
_atom_site_occupancy
_atom_site_symmetry_multiplicity
S S1 0.48379(3) 0.87892(3) 0.65469(3) 0.00949(7) Uani d . 1 1
S S2 0.35058(3) 0.70690(3) 0.59946(3) 0.00899(7) Uani d . 1 1
O O1 0.51045(10) 0.92154(11) 0.77958(11) 0.0153(2) Uani d . 1 1
O O2 0.53141(10) 0.94654(10) 0.55027(12) 0.0180(2) Uani d . 1 1
O O3 0.28692(10) 0.63106(11) 0.68639(12) 0.0188(2) Uani d . 1 1
O O4 0.32923(10) 0.68643(11) 0.46733(11) 0.0141(2) Uani d . 1 1
C C1 0.51223(12) 0.71376(13) 0.63358(13) 0.0101(3) Uani d . 1 1
F F1 0.58461(8) 0.68458(9) 0.53906(9) 0.01534(18) Uani d . 1 1
F F2 0.54517(8) 0.65524(9) 0.73788(9) 0.01670(18) Uani d . 1 1
N N1 0.34538(11) 0.84878(11) 0.63851(13) 0.0126(2) Uani d . 1 1
S S3 0.48620(3) 0.31465(3) 0.55319(3) 0.00837(6) Uani d . 1 1
S S4 0.67564(3) 0.29184(3) 0.67001(3) 0.00808(6) Uani d . 1 1
O O6 0.40654(9) 0.22416(10) 0.50504(11) 0.0135(2) Uani d . 1 1
O O5 0.45653(9) 0.43993(9) 0.52553(10) 0.0129(2) Uani d . 1 1
O O7 0.73598(9) 0.40480(10) 0.69468(10) 0.0126(2) Uani d . 1 1
O O8 0.73416(9) 0.18093(10) 0.70717(11) 0.0128(2) Uani d . 1 1
F F3 0.47997(8) 0.20036(8) 0.77901(9) 0.01355(17) Uani d . 1 1
F F4 0.49019(8) 0.39790(9) 0.79297(9) 0.01288(17) Uani d . 1 1
N N2 0.62391(11) 0.28395(11) 0.52747(12) 0.0104(2) Uani d . 1 1
C C2 0.51915(12) 0.30127(13) 0.72413(14) 0.0095(2) Uani d . 1 1
N N1A 0.72362(11) 0.99695(12) 0.91184(12) 0.0122(2) Uani d D 1 1
H H1 0.6585(14) 0.9597(19) 0.895(3) 0.030(3) Uiso d D 1 1
H H2 0.7758(17) 0.9398(16) 0.916(2) 0.030(3) Uiso d D 1 1
H H3 0.715(2) 1.034(2) 0.9834(15) 0.030(3) Uiso d D 1 1
H H4 0.739(2) 1.0475(18) 0.8532(18) 0.030(3) Uiso d D 1 1
N N2A 0.22203(11) 0.44588(12) 0.41410(12) 0.0132(2) Uani d D 1 1
H H5 0.2919(14) 0.449(2) 0.448(2) 0.041(4) Uiso d D 1 1
H H6 0.201(2) 0.3720(13) 0.426(3) 0.041(4) Uiso d D 1 1
H H7 0.173(2) 0.496(2) 0.449(2) 0.041(4) Uiso d D 1 1
H H8 0.230(2) 0.461(2) 0.3348(12) 0.041(4) Uiso d D 1 1

loop_
_atom_site_aniso_label
_atom_site_aniso_U_11
_atom_site_aniso_U_22
_atom_site_aniso_U_33
_atom_site_aniso_U_12
_atom_site_aniso_U_13
_atom_site_aniso_U_23
S1 0.00951(13) 0.00917(14) 0.00979(15) -0.00032(10) -0.00095(11) -0.00005(12)
S2 0.00864(13) 0.00925(14) 0.00907(14) -0.00050(11) 0.00066(11) 0.00012(12)
O1 0.0149(5) 0.0167(5) 0.0143(5) 0.0003(4) -0.0040(4) -0.0052(4)
O2 0.0186(5) 0.0171(5) 0.0183(5) -0.0020(4) 0.0028(4) 0.0068(5)
O3 0.0179(5) 0.0187(5) 0.0199(6) -0.0036(4) 0.0056(4) 0.0072(4)
O4 0.0128(5) 0.0177(5) 0.0117(5) 0.0013(4) -0.0028(4) -0.0041(4)
C1 0.0096(6) 0.0106(6) 0.0101(6) 0.0015(4) -0.0002(4) -0.0011(5)
F1 0.0108(4) 0.0203(4) 0.0149(4) 0.0023(3) 0.0030(3) -0.0056(3)
F2 0.0204(4) 0.0158(4) 0.0139(4) 0.0033(4) -0.0070(4) 0.0036(3)
N1 0.0098(5) 0.0098(5) 0.0183(6) 0.0008(4) -0.0019(4) -0.0037(5)
S3 0.00810(13) 0.00965(14) 0.00735(14) 0.00008(11) -0.00006(11) -0.00046(11)
S4 0.00836(13) 0.00801(14) 0.00787(14) 0.00020(10) -0.00012(11) 0.00033(11)
O6 0.0124(5) 0.0157(5) 0.0123(5) -0.0035(4) -0.0003(4) -0.0038(4)
O5 0.0141(5) 0.0111(5) 0.0133(5) 0.0026(4) -0.0019(4) 0.0013(4)
O7 0.0142(4) 0.0115(5) 0.0122(5) -0.0040(4) 0.0006(4) -0.0013(4)
O8 0.0129(4) 0.0121(5) 0.0133(5) 0.0035(4) 0.0008(4) 0.0036(4)
F3 0.0140(4) 0.0138(4) 0.0128(4) -0.0027(3) 0.0018(3) 0.0048(3)
F4 0.0151(4) 0.0135(4) 0.0100(4) 0.0037(3) 0.0004(3) -0.0041(3)
N2 0.0083(5) 0.0149(6) 0.0079(5) 0.0011(4) 0.0001(4) -0.0009(4)
C2 0.0103(6) 0.0091(6) 0.0091(6) -0.0001(4) 0.0004(5) 0.0002(5)
N1A 0.0136(6) 0.0116(5) 0.0114(6) -0.0006(4) 0.0000(4) 0.0007(4)
N2A 0.0113(5) 0.0150(6) 0.0133(6) -0.0003(4) -0.0009(5) 0.0037(5)

loop_
_atom_type_symbol
_atom_type_description
_atom_type_scat_dispersion_real
_atom_type_scat_dispersion_imag
_atom_type_scat_source
H H 0.0000 0.0000 'International Tables Vol C Tables 4.2.6.8 and 6.1.1.4'
N N 0.0061 0.0033 'International Tables Vol C Tables 4.2.6.8 and 6.1.1.4'
O O 0.0106 0.0060 'International Tables Vol C Tables 4.2.6.8 and 6.1.1.4'
F F 0.0171 0.0103 'International Tables Vol C Tables 4.2.6.8 and 6.1.1.4'
S S 0.1246 0.1234 'International Tables Vol C Tables 4.2.6.8 and 6.1.1.4'
C C 0.0033 0.0016 'International Tables Vol C Tables 4.2.6.8 and 6.1.1.4'

loop_
_geom_angle_atom_site_label_1
_geom_angle_atom_site_label_2
_geom_angle_atom_site_label_3
_geom_angle
O1 S1 O2 117.53(7)
O1 S1 N1 111.69(7)
O2 S1 N1 112.86(7)
O1 S1 C1 113.18(7)
O2 S1 C1 110.37(7)
N1 S1 C1 87.36(6)
O3 S2 O4 116.73(7)
O3 S2 N1 112.23(7)
O4 S2 N1 113.23(7)
O3 S2 C1 112.95(7)
O4 S2 C1 111.07(6)
N1 S2 C1 86.95(6)
F2 C1 F1 109.64(11)
F2 C1 S1 114.87(10)
F1 C1 S1 115.60(10)
F2 C1 S2 114.54(10)
F1 C1 S2 116.48(10)
S1 C1 S2 83.88(6)
S1 N1 S2 101.01(7)
O6 S3 O5 116.26(7)
O6 S3 N2 113.52(7)
O5 S3 N2 112.81(6)
O6 S3 C2 114.71(7)
O5 S3 C2 108.64(6)
N2 S3 C2 87.42(7)
O7 S4 O8 117.55(7)
O7 S4 N2 112.68(7)
O8 S4 N2 111.98(7)
O7 S4 C2 110.21(6)
O8 S4 C2 113.48(6)
N2 S4 C2 87.01(6)
S3 N2 S4 100.29(7)
F3 C2 F4 110.19(12)
F3 C2 S3 115.27(10)
F4 C2 S3 115.03(10)
F3 C2 S4 113.88(10)
F4 C2 S4 116.57(10)
S3 C2 S4 83.92(6)
H1 N1A H2 104(2)
H1 N1A H3 108(2)
H2 N1A H3 112(2)
H1 N1A H4 110(2)
H2 N1A H4 112(2)
H3 N1A H4 111(2)
H5 N2A H6 103(3)
H5 N2A H7 113(3)
H6 N2A H7 112(3)
H5 N2A H8 108(2)
H6 N2A H8 111(3)
H7 N2A H8 111(2)

loop_
_geom_bond_atom_site_label_1
_geom_bond_atom_site_label_2
_geom_bond_distance
S1 O1 1.4347(12)
S1 O2 1.4363(12)
S1 N1 1.6060(12)
S1 C1 1.8559(14)
S2 O3 1.4344(12)
S2 O4 1.4373(12)
S2 N1 1.6135(13)
S2 C1 1.8614(14)
C1 F2 1.3308(16)
C1 F1 1.3311(16)
S3 O6 1.4340(11)
S3 O5 1.4463(11)
S3 N2 1.6135(12)
S3 C2 1.8535(15)
S4 O7 1.4394(11)
S4 O8 1.4406(11)
S4 N2 1.6206(12)
S4 C2 1.8596(15)
F3 C2 1.3274(16)
F4 C2 1.3285(16)
N1A H1 0.860(11)
N1A H2 0.862(11)
N1A H3 0.865(11)
N1A H4 0.852(12)
N2A H5 0.866(12)
N2A H6 0.855(12)
N2A H7 0.862(12)
N2A H8 0.860(12)

loop_
_geom_hbond_atom_site_label_D
_geom_hbond_atom_site_label_H
_geom_hbond_atom_site_label_A
_geom_hbond_site_symmetry_A
_geom_hbond_distance_DH
_geom_hbond_distance_HA
_geom_hbond_distance_DA
_geom_hbond_angle_DHA
N1A H1 O1 . 0.860(11) 2.112(16) 2.9044(17) 153(2)
N1A H3 N1 2_675 0.865(11) 2.196(13) 3.0395(19) 165(2)
N1A H4 O8 1_565 0.852(12) 2.131(13) 2.9657(17) 166(2)
N2A H5 O5 . 0.866(12) 2.035(12) 2.8985(16) 175(3)
N2A H6 N2 4_455 0.855(12) 2.200(16) 3.0068(18) 157(3)
N2A H7 O2 4_465 0.862(12) 2.029(15) 2.8467(17) 158(3)
N2A H8 O7 2_664 0.860(12) 2.129(18) 2.8832(17) 146(2)

loop_
_geom_torsion_atom_site_label_1
_geom_torsion_atom_site_label_2
_geom_torsion_atom_site_label_3
_geom_torsion_atom_site_label_4
_geom_torsion
N1 S1 C1 S2 6.25(6)
N1 S2 C1 S1 -6.22(6)
C1 S1 N1 S2 -7.31(7)
C1 S2 N1 S1 7.29(7)
C2 S3 N2 S4 -9.52(7)
C2 S4 N2 S3 9.49(7)
N2 S3 C2 S4 8.20(6)
N2 S4 C2 S3 -8.17(6)
